data_4316505
loop_
_publ_author_name
'Alberto Hern\'an-G\'omez'
'Avelino Mart\'in'
'Miguel Mena'
'Cristina Santamar\'ia'

_publ_contact_author_address
;
Departmento de Quimica Inorganica
Universidad de Alcala
Alcala de Henares
Madrid, SP
;
_publ_contact_author_email avelino.martin@uah.es
_publ_contact_author_fax '34 918854683'
_publ_contact_author_name 'Martin, Avelino'
_publ_contact_author_phone '34 918854684'
_publ_section_title
;
 Incorporation of Boron, Aluminum, and Gallium Derivatives into
 [{Ti(\h5-C5Me5)(\m-O)}3(\m3-CR)] (R = H, Me)
;
_journal_name_full 'Inorganic Chemistry'
_journal_page_first 8401
_journal_page_last 8410
_journal_paper_doi 10.1021/ic100912p
_journal_volume 49
_journal_year 2010
_chemical_compound_source 'synthesis as described'
_chemical_formula_moiety 'C40 H72 Al4 Cl4 O3 Ti3'
_chemical_formula_sum 'C40 H72 Al4 Cl4 O3 Ti3'
_chemical_formula_weight 994.4
_chemical_name_systematic
;
 ?
;
_space_group_IT_number 14
_symmetry_cell_setting monoclinic
_symmetry_Int_Tables_number 14
_symmetry_space_group_name_Hall '-P 2ybc'
_symmetry_space_group_name_H-M 'P 1 21/c 1'
_atom_sites_solution_hydrogens geom
_atom_sites_solution_primary direct
_atom_sites_solution_secondary difmap
_audit_conform_dict_location ftp://ftp.iucr.org/pub/cif_core.dic
_audit_conform_dict_name cif_core.dic
_audit_conform_dict_version 2.4
_audit_creation_date 2009-09-21
_audit_creation_method 'WinGX routine CIF_UPDATE'
_cell_angle_alpha 90
_cell_angle_beta 96.14(2)
_cell_angle_gamma 90
_cell_formula_units_Z 4
_cell_length_a 16.814(7)
_cell_length_b 16.596(3)
_cell_length_c 18.807(8)
_cell_measurement_reflns_used 50
_cell_measurement_temperature 200(2)
_cell_measurement_theta_max 18
_cell_measurement_theta_min 3
_cell_measurement_wavelength 0.71073
_cell_volume 5218(3)
_computing_cell_refinement 'Dirax/lsq (Duisenberg & Schreurs, 1989-2000)'
_computing_data_collection 'Collect (Bruker AXS BV, 1997-2004)'
_computing_data_reduction 'EvalCCD (Duisenberg & Schreurs 1990-2000)'
_computing_molecular_graphics 'Ortep-3 for Windows (Farrugia, 1997)'
_computing_publication_material 'WinGX publication routines (Farrugia, 1999)'
_computing_structure_refinement 'SHELXL-97 (Sheldrick, 2008)'
_computing_structure_solution 'SHELXS-86 (Sheldrick, 1986)'
_diffrn_ambient_temperature 200(2)
_diffrn_detector 'CCD plate'
_diffrn_detector_area_resol_mean 9
_diffrn_measured_fraction_theta_full 0.994
_diffrn_measured_fraction_theta_max 0.994
_diffrn_measurement_device '95mm CCD camera on \k-goniostat'
_diffrn_measurement_device_type KappaCCD
_diffrn_measurement_method 'CCD rotation images, thick slices'
_diffrn_orient_matrix_type X=UH
_diffrn_orient_matrix_UB_11 0.01
_diffrn_orient_matrix_UB_12 0
_diffrn_orient_matrix_UB_13 0
_diffrn_orient_matrix_UB_21 0
_diffrn_orient_matrix_UB_22 0.01
_diffrn_orient_matrix_UB_23 0
_diffrn_orient_matrix_UB_31 0
_diffrn_orient_matrix_UB_32 0
_diffrn_orient_matrix_UB_33 0.01
_diffrn_radiation_monochromator graphite
_diffrn_radiation_probe x-ray
_diffrn_radiation_type MoK\a
_diffrn_radiation_wavelength 0.71073
_diffrn_reflns_av_R_equivalents 0.1146
_diffrn_reflns_av_unetI/netI 0.145
_diffrn_reflns_limit_h_max 17
_diffrn_reflns_limit_h_min -17
_diffrn_reflns_limit_k_max 17
_diffrn_reflns_limit_k_min -17
_diffrn_reflns_limit_l_max 19
_diffrn_reflns_limit_l_min 0
_diffrn_reflns_number 56551
_diffrn_reflns_reduction_process
;
 Scaled and merged with SORTAV
 R.H. Blessing, (1987) Cryst. Rev. 1, 3-58
 R.H. Blessing, (1989) J. Appl. Cryst. 22, 396-397
;
_diffrn_reflns_theta_full 21.99
_diffrn_reflns_theta_max 21.99
_diffrn_reflns_theta_min 3.09
_diffrn_source 'Enraf Nonius FR590'
_exptl_absorpt_coefficient_mu 0.752
_exptl_absorpt_correction_T_max 0.946
_exptl_absorpt_correction_T_min 0.821
_exptl_absorpt_correction_type multi-scan
_exptl_absorpt_process_details
;
 R.H. Blessing, Acta Cryst. (1995), A51, 33-38
;
_exptl_crystal_colour red
_exptl_crystal_density_diffrn 1.266
_exptl_crystal_density_method 'not measured'
_exptl_crystal_description prism
_exptl_crystal_F_000 2088
_exptl_crystal_size_max 0.35
_exptl_crystal_size_mid 0.33
_exptl_crystal_size_min 0.05
_refine_diff_density_max 0.462
_refine_diff_density_min -0.538
_refine_diff_density_rms 0.112
_refine_ls_extinction_method none
_refine_ls_goodness_of_fit_ref 1.04
_refine_ls_hydrogen_treatment constr
_refine_ls_matrix_type full
_refine_ls_number_parameters 529
_refine_ls_number_reflns 6356
_refine_ls_number_restraints 0
_refine_ls_restrained_S_all 1.04
_refine_ls_R_factor_all 0.1583
_refine_ls_R_factor_gt 0.0836
_refine_ls_shift/su_max 0.017
_refine_ls_shift/su_mean 0
_refine_ls_structure_factor_coef Fsqd
_refine_ls_weighting_details 'calc w=1/[\s^2^(Fo^2^)+(0.0563P)^2^+41.6397P] where P=(Fo^2^+2Fc^2^)/3'
_refine_ls_weighting_scheme calc
_refine_ls_wR_factor_gt 0.1723
_refine_ls_wR_factor_ref 0.207
_reflns_number_gt 3632
_reflns_number_total 6356
_reflns_threshold_expression >2\s(I)
_cod_data_source_file ic100912p_si_001_4.cif
_cod_data_source_block 15
_cod_database_code 4316505

loop_
_space_group_symop_operation_xyz
'x, y, z'
'-x, y+1/2, -z+1/2'
'-x, -y, -z'
'x, -y-1/2, z-1/2'

loop_
_atom_site_label
_atom_site_type_symbol
_atom_site_fract_x
_atom_site_fract_y
_atom_site_fract_z
_atom_site_U_iso_or_equiv
_atom_site_adp_type
_atom_site_occupancy
_atom_site_symmetry_multiplicity
_atom_site_calc_flag
_atom_site_refinement_flags
_atom_site_disorder_assembly
_atom_site_disorder_group
C1 C 0.7722(6) 0.2827(6) 0.1957(6) 0.030(2) Uani 1 1 d . . .
C2 C 0.7854(6) 0.2420(7) 0.1279(6) 0.040(3) Uani 1 1 d . . .
H2A H 0.7354 0.2367 0.0985 0.06 Uiso 1 1 calc R . .
H2B H 0.8078 0.1895 0.1381 0.06 Uiso 1 1 calc R . .
H2C H 0.8217 0.2733 0.1031 0.06 Uiso 1 1 calc R . .
C3 C 0.6167(7) 0.6449(10) 0.5388(8) 0.075(5) Uani 1 1 d . A .
H3A H 0.5841 0.606 0.56 0.112 Uiso 1 1 calc R . .
H3B H 0.6216 0.63 0.4902 0.112 Uiso 1 1 calc R . .
H3C H 0.5922 0.6971 0.5399 0.112 Uiso 1 1 calc R . .
C8 C 0.7567(13) 0.7322(9) 0.3938(8) 0.107(7) Uani 1 1 d . A .
H8A H 0.7288 0.6876 0.4121 0.16 Uiso 1 1 calc R . .
H8B H 0.8119 0.718 0.3925 0.16 Uiso 1 1 calc R . .
H8C H 0.7332 0.7448 0.3463 0.16 Uiso 1 1 calc R . .
C11 C 0.7394(6) 0.4360(6) 0.0970(5) 0.032(3) Uani 1 1 d . . .
C12 C 0.8163(6) 0.4659(7) 0.1284(6) 0.036(3) Uani 1 1 d . . .
C13 C 0.8007(6) 0.5277(6) 0.1777(6) 0.035(3) Uani 1 1 d . . .
C14 C 0.7156(6) 0.5357(6) 0.1782(6) 0.035(3) Uani 1 1 d . . .
C15 C 0.6788(6) 0.4782(6) 0.1293(6) 0.032(3) Uani 1 1 d . . .
C16 C 0.7230(9) 0.3866(8) 0.0299(6) 0.058(4) Uani 1 1 d . . .
H16A H 0.6756 0.355 0.0326 0.087 Uiso 1 1 calc R . .
H16B H 0.7675 0.3515 0.0252 0.087 Uiso 1 1 calc R . .
H16C H 0.7155 0.4218 -0.0107 0.087 Uiso 1 1 calc R . .
C17 C 0.8955(7) 0.4430(8) 0.1068(7) 0.056(3) Uani 1 1 d . . .
H17A H 0.905 0.4719 0.0643 0.084 Uiso 1 1 calc R . .
H17B H 0.8965 0.3862 0.0977 0.084 Uiso 1 1 calc R . .
H17C H 0.9365 0.4563 0.1446 0.084 Uiso 1 1 calc R . .
C18 C 0.8655(7) 0.5805(7) 0.2195(7) 0.056(4) Uani 1 1 d . . .
H18A H 0.9148 0.5509 0.2268 0.083 Uiso 1 1 calc R . .
H18B H 0.8485 0.5947 0.265 0.083 Uiso 1 1 calc R . .
H18C H 0.8734 0.6285 0.1928 0.083 Uiso 1 1 calc R . .
C19 C 0.6736(7) 0.6025(7) 0.2132(7) 0.051(3) Uani 1 1 d . . .
H19A H 0.6631 0.6461 0.18 0.077 Uiso 1 1 calc R . .
H19B H 0.7069 0.6213 0.2545 0.077 Uiso 1 1 calc R . .
H19C H 0.624 0.5828 0.2274 0.077 Uiso 1 1 calc R . .
C20 C 0.5879(6) 0.4685(7) 0.1092(7) 0.049(3) Uani 1 1 d . . .
H20A H 0.5611 0.471 0.1516 0.073 Uiso 1 1 calc R . .
H20B H 0.5774 0.4174 0.0861 0.073 Uiso 1 1 calc R . .
H20C H 0.5688 0.511 0.0772 0.073 Uiso 1 1 calc R . .
C21 C 0.5772(6) 0.1980(6) 0.1778(6) 0.033(3) Uani 1 1 d . . .
C22 C 0.5422(6) 0.2196(6) 0.2411(6) 0.034(3) Uani 1 1 d . . .
C23 C 0.5766(6) 0.1662(6) 0.2993(5) 0.032(3) Uani 1 1 d . . .
C24 C 0.6335(6) 0.1154(6) 0.2714(6) 0.036(3) Uani 1 1 d . . .
C25 C 0.6336(6) 0.1337(6) 0.1959(6) 0.030(3) Uani 1 1 d . . .
C26 C 0.5545(7) 0.2296(8) 0.1038(6) 0.050(3) Uani 1 1 d . . .
H26A H 0.5234 0.1899 0.0761 0.075 Uiso 1 1 calc R . .
H26B H 0.602 0.2412 0.0816 0.075 Uiso 1 1 calc R . .
H26C H 0.5236 0.278 0.1063 0.075 Uiso 1 1 calc R . .
C27 C 0.4762(6) 0.2815(8) 0.2462(7) 0.053(3) Uani 1 1 d . . .
H27A H 0.4869 0.3283 0.2188 0.079 Uiso 1 1 calc R . .
H27B H 0.4745 0.2965 0.2953 0.079 Uiso 1 1 calc R . .
H27C H 0.4258 0.2586 0.2278 0.079 Uiso 1 1 calc R . .
C28 C 0.5546(7) 0.1644(8) 0.3746(6) 0.055(4) Uani 1 1 d . . .
H28A H 0.5349 0.1119 0.3849 0.083 Uiso 1 1 calc R . .
H28B H 0.5139 0.2039 0.3798 0.083 Uiso 1 1 calc R . .
H28C H 0.601 0.1764 0.4072 0.083 Uiso 1 1 calc R . .
C29 C 0.6791(7) 0.0507(7) 0.3138(7) 0.049(3) Uani 1 1 d . . .
H29A H 0.7066 0.0736 0.3565 0.074 Uiso 1 1 calc R . .
H29B H 0.7173 0.0271 0.2856 0.074 Uiso 1 1 calc R . .
H29C H 0.6427 0.01 0.3266 0.074 Uiso 1 1 calc R . .
C30 C 0.6722(6) 0.0818(7) 0.1433(6) 0.040(3) Uani 1 1 d . . .
H30A H 0.6384 0.0365 0.13 0.059 Uiso 1 1 calc R . .
H30B H 0.7231 0.063 0.165 0.059 Uiso 1 1 calc R . .
H30C H 0.6797 0.113 0.1016 0.059 Uiso 1 1 calc R . .
C31 C 0.9660(6) 0.2222(7) 0.2365(6) 0.034(3) Uani 1 1 d . . .
C32 C 0.9967(6) 0.2784(7) 0.2905(7) 0.040(3) Uani 1 1 d . . .
C33 C 0.9810(6) 0.2462(7) 0.3571(6) 0.040(3) Uani 1 1 d . . .
C34 C 0.9401(6) 0.1700(7) 0.3471(6) 0.039(3) Uani 1 1 d . . .
C35 C 0.9308(6) 0.1562(6) 0.2717(7) 0.040(3) Uani 1 1 d . . .
C36 C 0.9819(7) 0.2250(8) 0.1593(7) 0.055(4) Uani 1 1 d . . .
H36A H 0.9748 0.2791 0.1417 0.083 Uiso 1 1 calc R . .
H36B H 0.9453 0.1898 0.1317 0.083 Uiso 1 1 calc R . .
H36C H 1.0358 0.208 0.1553 0.083 Uiso 1 1 calc R . .
C37 C 1.0393(7) 0.3553(7) 0.2773(7) 0.050(3) Uani 1 1 d . . .
H37A H 1.088 0.3583 0.3088 0.075 Uiso 1 1 calc R . .
H37B H 1.0057 0.4003 0.286 0.075 Uiso 1 1 calc R . .
H37C H 1.0514 0.3567 0.2286 0.075 Uiso 1 1 calc R . .
C38 C 1.0096(7) 0.2792(10) 0.4297(6) 0.067(4) Uani 1 1 d . . .
H38A H 0.9704 0.2684 0.462 0.1 Uiso 1 1 calc R . .
H38B H 1.0175 0.3363 0.4264 0.1 Uiso 1 1 calc R . .
H38C H 1.0592 0.2539 0.4472 0.1 Uiso 1 1 calc R . .
C39 C 0.9167(8) 0.1156(8) 0.4038(8) 0.063(4) Uani 1 1 d . . .
H39A H 0.9616 0.0829 0.4215 0.095 Uiso 1 1 calc R . .
H39B H 0.8736 0.0815 0.3843 0.095 Uiso 1 1 calc R . .
H39C H 0.8996 0.1471 0.4422 0.095 Uiso 1 1 calc R . .
C40 C 0.8960(7) 0.0786(7) 0.2338(8) 0.064(4) Uani 1 1 d . . .
H40A H 0.9005 0.0823 0.1835 0.096 Uiso 1 1 calc R . .
H40B H 0.8408 0.073 0.2414 0.096 Uiso 1 1 calc R . .
H40C H 0.9254 0.0325 0.2532 0.096 Uiso 1 1 calc R . .
C51 C 0.5279(7) 0.4920(8) 0.3142(8) 0.057(4) Uani 1 1 d . . .
H51A H 0.5254 0.5033 0.2639 0.086 Uiso 1 1 calc R . .
H51B H 0.5337 0.5416 0.3405 0.086 Uiso 1 1 calc R . .
H51C H 0.4796 0.4654 0.3242 0.086 Uiso 1 1 calc R . .
C52 C 0.6190(7) 0.3591(8) 0.4304(6) 0.047(3) Uani 1 1 d . . .
H52A H 0.5667 0.3366 0.4326 0.07 Uiso 1 1 calc R . .
H52B H 0.6322 0.3935 0.4711 0.07 Uiso 1 1 calc R . .
H52C H 0.6576 0.3164 0.4308 0.07 Uiso 1 1 calc R . .
C61 C 0.9333(7) 0.5217(7) 0.4013(6) 0.047(3) Uani 1 1 d . . .
H61A H 0.9783 0.5037 0.3781 0.071 Uiso 1 1 calc R . .
H61B H 0.9497 0.5303 0.4511 0.071 Uiso 1 1 calc R . .
H61C H 0.9133 0.5712 0.3798 0.071 Uiso 1 1 calc R . .
C62 C 0.8364(6) 0.3675(7) 0.4705(6) 0.038(3) Uani 1 1 d . . .
H62A H 0.7914 0.3846 0.4942 0.057 Uiso 1 1 calc R . .
H62B H 0.8839 0.3686 0.5037 0.057 Uiso 1 1 calc R . .
H62C H 0.8273 0.3137 0.4527 0.057 Uiso 1 1 calc R . .
Al1 Al 0.62004(18) 0.42197(19) 0.34264(17) 0.0324(8) Uani 1 1 d . . .
Al2 Al 0.84950(18) 0.44023(18) 0.39053(17) 0.0301(8) Uani 1 1 d . . .
Al3 Al 0.72263(19) 0.6481(2) 0.5926(2) 0.0429(9) Uani 1 1 d . . .
Al4 Al 0.7493(3) 0.8254(2) 0.4553(2) 0.0545(11) Uani 1 1 d . . .
Cl1 Cl 0.72931(17) 0.51023(16) 0.36554(16) 0.0415(7) Uani 1 1 d . . .
Cl2 Cl 0.77309(19) 0.77754(18) 0.57363(17) 0.0527(8) Uani 1 1 d . A .
O12 O 0.6632(3) 0.3668(4) 0.2709(3) 0.0255(16) Uani 1 1 d . . .
O13 O 0.8400(3) 0.3883(4) 0.3036(3) 0.0231(15) Uani 1 1 d . . .
O23 O 0.7648(3) 0.2314(4) 0.3341(3) 0.0243(15) Uani 1 1 d . . .
Ti1 Ti 0.75446(10) 0.40292(11) 0.22413(10) 0.0241(5) Uani 1 1 d . . .
Ti2 Ti 0.68201(10) 0.25066(11) 0.26498(10) 0.0229(4) Uani 1 1 d . . .
Ti3 Ti 0.85213(10) 0.27226(10) 0.29423(10) 0.0243(5) Uani 1 1 d . . .
C4 C 0.793(4) 0.572(5) 0.556(4) 0.19(4) Uiso 0.5 1 d P A 1
H4A H 0.7618 0.5315 0.5289 0.284 Uiso 0.5 1 calc PR A 1
H4B H 0.8254 0.5471 0.5947 0.284 Uiso 0.5 1 calc PR A 1
H4C H 0.8264 0.5991 0.5252 0.284 Uiso 0.5 1 calc PR A 1
C7 C 0.638(6) 0.865(7) 0.427(5) 0.33(7) Uiso 0.5 1 d P A 1
H7A H 0.6375 0.9233 0.4293 0.495 Uiso 0.5 1 calc PR A 1
H7B H 0.6027 0.8441 0.4594 0.495 Uiso 0.5 1 calc PR A 1
H7C H 0.6205 0.8483 0.3793 0.495 Uiso 0.5 1 calc PR A 1
Cl5 Cl 0.7223(5) 0.6491(5) 0.7039(5) 0.058(2) Uani 0.5 1 d P A 1
Cl6 Cl 0.8517(11) 0.9106(7) 0.4573(8) 0.103(5) Uani 0.5 1 d P A 1
C5 C 0.717(6) 0.653(6) 0.693(5) 0.27(5) Uiso 0.5 1 d P A 2
H5A H 0.7152 0.708 0.7074 0.401 Uiso 0.5 1 calc PR A 2
H5B H 0.7628 0.6269 0.7171 0.401 Uiso 0.5 1 calc PR A 2
H5C H 0.6692 0.6257 0.7038 0.401 Uiso 0.5 1 calc PR A 2
C6 C 0.839(4) 0.891(3) 0.447(3) 0.10(2) Uiso 0.5 1 d P A 2
H6A H 0.8856 0.8575 0.4472 0.151 Uiso 0.5 1 calc PR A 2
H6B H 0.8452 0.928 0.4857 0.151 Uiso 0.5 1 calc PR A 2
H6C H 0.831 0.9198 0.4023 0.151 Uiso 0.5 1 calc PR A 2
Cl4 Cl 0.8116(5) 0.5671(5) 0.5616(4) 0.0455(19) Uani 0.5 1 d P A 2
Cl7 Cl 0.6311(6) 0.8845(5) 0.4561(6) 0.084(3) Uani 0.5 1 d P A 2

loop_
_atom_site_aniso_label
_atom_site_aniso_U_11
_atom_site_aniso_U_22
_atom_site_aniso_U_33
_atom_site_aniso_U_23
_atom_site_aniso_U_13
_atom_site_aniso_U_12
C1 0.023(5) 0.028(6) 0.038(7) -0.008(5) 0.006(5) -0.004(5)
C2 0.030(6) 0.059(8) 0.030(6) -0.004(6) 0.005(5) -0.008(6)
C3 0.039(8) 0.093(12) 0.087(11) 0.027(9) -0.018(7) -0.007(8)
C8 0.22(2) 0.051(10) 0.052(10) -0.011(8) 0.009(12) -0.010(12)
C11 0.040(6) 0.032(6) 0.024(6) 0.006(5) 0.011(5) 0.002(5)
C12 0.023(6) 0.052(7) 0.031(7) 0.023(6) 0.001(5) 0.004(5)
C13 0.045(7) 0.032(6) 0.029(6) 0.021(5) 0.002(5) -0.001(5)
C14 0.031(6) 0.030(6) 0.042(7) 0.016(5) -0.011(5) 0.004(5)
C15 0.034(6) 0.027(6) 0.032(6) 0.014(5) -0.010(5) -0.007(5)
C16 0.096(10) 0.067(9) 0.009(6) 0.004(6) -0.006(6) -0.013(8)
C17 0.053(8) 0.054(8) 0.062(9) 0.020(7) 0.012(7) -0.006(7)
C18 0.040(7) 0.050(8) 0.071(9) 0.007(7) -0.019(6) -0.025(6)
C19 0.061(8) 0.030(7) 0.061(9) 0.003(6) -0.002(7) 0.013(6)
C20 0.035(7) 0.054(8) 0.054(8) 0.009(6) -0.009(6) 0.003(6)
C21 0.029(6) 0.028(6) 0.042(7) -0.015(5) 0.000(5) -0.014(5)
C22 0.019(5) 0.038(6) 0.043(7) -0.004(6) 0.002(5) -0.011(5)
C23 0.032(6) 0.039(6) 0.029(6) 0.005(5) 0.015(5) -0.015(5)
C24 0.026(6) 0.030(6) 0.051(8) -0.006(6) -0.008(5) -0.014(5)
C25 0.025(6) 0.023(6) 0.040(7) -0.007(5) -0.006(5) -0.010(5)
C26 0.043(7) 0.053(8) 0.050(8) 0.003(7) -0.013(6) -0.005(6)
C27 0.020(6) 0.070(9) 0.067(9) -0.007(7) 0.000(6) 0.004(6)
C28 0.049(7) 0.076(10) 0.041(8) -0.008(7) 0.011(6) -0.019(7)
C29 0.049(7) 0.037(7) 0.061(9) 0.013(6) 0.000(6) -0.012(6)
C30 0.034(6) 0.050(7) 0.036(7) -0.012(6) 0.009(5) -0.002(6)
C31 0.018(5) 0.039(7) 0.048(7) 0.009(6) 0.014(5) 0.019(5)
C32 0.013(5) 0.043(7) 0.061(8) 0.007(6) -0.003(5) 0.006(5)
C33 0.021(6) 0.051(8) 0.048(8) 0.013(6) 0.000(5) 0.014(5)
C34 0.020(6) 0.044(7) 0.053(8) 0.019(6) 0.003(5) 0.019(5)
C35 0.016(5) 0.032(7) 0.073(9) -0.010(6) 0.016(5) 0.002(5)
C36 0.034(7) 0.063(9) 0.071(10) -0.012(7) 0.021(6) 0.008(6)
C37 0.036(7) 0.053(8) 0.059(9) 0.008(7) 0.001(6) -0.016(6)
C38 0.028(7) 0.124(13) 0.045(8) 0.011(8) -0.016(6) 0.003(8)
C39 0.053(8) 0.049(8) 0.092(11) 0.033(8) 0.024(8) 0.016(7)
C40 0.046(8) 0.030(7) 0.119(13) -0.013(8) 0.021(8) 0.007(6)
C51 0.040(7) 0.050(8) 0.084(10) 0.010(7) 0.017(7) 0.011(6)
C52 0.041(7) 0.065(8) 0.037(7) 0.015(6) 0.020(6) 0.002(6)
C61 0.062(8) 0.047(7) 0.029(7) -0.009(6) -0.009(6) -0.012(6)
C62 0.040(7) 0.040(7) 0.032(7) -0.002(5) 0.000(5) 0.002(5)
Al1 0.0303(17) 0.0310(18) 0.037(2) 0.0006(15) 0.0070(14) 0.0058(14)
Al2 0.0369(18) 0.0236(17) 0.0287(18) 0.0013(14) -0.0019(14) -0.0082(14)
Al3 0.0299(18) 0.046(2) 0.052(2) 0.0031(18) 0.0027(16) 0.0028(16)
Al4 0.082(3) 0.028(2) 0.053(3) -0.0034(18) 0.007(2) -0.0056(19)
Cl1 0.0470(17) 0.0273(15) 0.0486(18) -0.0067(13) -0.0022(13) 0.0031(13)
Cl2 0.066(2) 0.0421(18) 0.050(2) -0.0105(15) 0.0088(16) -0.0041(16)
O12 0.021(4) 0.029(4) 0.027(4) 0.000(3) 0.003(3) 0.002(3)
O13 0.019(3) 0.022(4) 0.029(4) -0.004(3) 0.002(3) -0.004(3)
O23 0.023(3) 0.020(4) 0.030(4) -0.002(3) 0.003(3) -0.004(3)
Ti1 0.0208(9) 0.0242(10) 0.0268(10) 0.0046(8) -0.0002(8) 0.0010(8)
Ti2 0.0169(9) 0.0227(10) 0.0286(10) -0.0035(8) 0.0003(7) -0.0032(7)
Ti3 0.0170(9) 0.0218(10) 0.0339(11) 0.0023(8) 0.0012(8) 0.0003(8)
Cl5 0.069(5) 0.058(4) 0.052(4) 0.008(3) 0.021(3) 0.015(3)
Cl6 0.158(12) 0.052(6) 0.100(8) 0.005(6) 0.021(7) -0.058(7)
Cl4 0.043(4) 0.044(4) 0.050(4) -0.013(3) 0.008(3) -0.002(3)
Cl7 0.095(6) 0.063(5) 0.090(7) 0.004(5) -0.010(5) 0.005(4)

loop_
_atom_type_symbol
_atom_type_description
_atom_type_scat_dispersion_real
_atom_type_scat_dispersion_imag
_atom_type_scat_source
C C 0.0033 0.0016 'International Tables Vol C Tables 4.2.6.8 and 6.1.1.4'
H H 0 0 'International Tables Vol C Tables 4.2.6.8 and 6.1.1.4'
Al Al 0.0645 0.0514 'International Tables Vol C Tables 4.2.6.8 and 6.1.1.4'
Cl Cl 0.1484 0.1585 'International Tables Vol C Tables 4.2.6.8 and 6.1.1.4'
O O 0.0106 0.006 'International Tables Vol C Tables 4.2.6.8 and 6.1.1.4'
Ti Ti 0.2776 0.4457 'International Tables Vol C Tables 4.2.6.8 and 6.1.1.4'

loop_
_exptl_crystal_face_index_h
_exptl_crystal_face_index_k
_exptl_crystal_face_index_l
_exptl_crystal_face_perp_dist
-7 -1 1 0.065
-1 1 0 0.128
6 -5 0 0.21
3 3 -1 0.167
-3 -2 1 0.107
0 -1 -5 0.047
0 1 7 0.076

loop_
_geom_angle_atom_site_label_1
_geom_angle_atom_site_label_2
_geom_angle_atom_site_label_3
_geom_angle
_geom_angle_site_symmetry_1
_geom_angle_site_symmetry_3
_geom_angle_publ_flag
C2 C1 Ti1 133.9(8) . . ?
C2 C1 Ti2 125.8(7) . . ?
Ti1 C1 Ti2 87.3(4) . . ?
C2 C1 Ti3 124.1(7) . . ?
Ti1 C1 Ti3 87.1(4) . . ?
Ti2 C1 Ti3 82.9(4) . . ?
C15 C11 C12 107.8(9) . . ?
C15 C11 C16 123.3(10) . . ?
C12 C11 C16 127.1(10) . . ?
C15 C11 Ti1 72.4(6) . . ?
C12 C11 Ti1 71.6(6) . . ?
C16 C11 Ti1 133.6(8) . . ?
C13 C12 C11 107.0(9) . . ?
C13 C12 C17 126.5(10) . . ?
C11 C12 C17 126.1(11) . . ?
C13 C12 Ti1 72.7(6) . . ?
C11 C12 Ti1 73.7(6) . . ?
C17 C12 Ti1 124.4(7) . . ?
C12 C13 C14 108.9(9) . . ?
C12 C13 C18 124.7(10) . . ?
C14 C13 C18 126.3(11) . . ?
C12 C13 Ti1 72.9(6) . . ?
C14 C13 Ti1 73.5(6) . . ?
C18 C13 Ti1 122.6(7) . . ?
C15 C14 C13 107.3(10) . . ?
C15 C14 C19 125.9(9) . . ?
C13 C14 C19 125.8(10) . . ?
C15 C14 Ti1 72.7(6) . . ?
C13 C14 Ti1 71.9(5) . . ?
C19 C14 Ti1 129.4(8) . . ?
C14 C15 C11 108.9(9) . . ?
C14 C15 C20 125.4(10) . . ?
C11 C15 C20 125.4(10) . . ?
C14 C15 Ti1 73.2(5) . . ?
C11 C15 Ti1 73.6(6) . . ?
C20 C15 Ti1 123.7(7) . . ?
C22 C21 C25 107.9(10) . . ?
C22 C21 C26 126.8(10) . . ?
C25 C21 C26 125.0(10) . . ?
C22 C21 Ti2 71.5(5) . . ?
C25 C21 Ti2 72.3(5) . . ?
C26 C21 Ti2 126.4(7) . . ?
C21 C22 C23 107.7(9) . . ?
C21 C22 C27 126.1(10) . . ?
C23 C22 C27 125.9(10) . . ?
C21 C22 Ti2 74.2(5) . . ?
C23 C22 Ti2 72.1(5) . . ?
C27 C22 Ti2 123.3(7) . . ?
C24 C23 C22 107.9(9) . . ?
C24 C23 C28 125.5(10) . . ?
C22 C23 C28 126.5(10) . . ?
C24 C23 Ti2 72.5(6) . . ?
C22 C23 Ti2 72.1(5) . . ?
C28 C23 Ti2 121.9(7) . . ?
C23 C24 C25 108.0(9) . . ?
C23 C24 C29 123.8(11) . . ?
C25 C24 C29 128.0(10) . . ?
C23 C24 Ti2 73.1(6) . . ?
C25 C24 Ti2 73.7(6) . . ?
C29 C24 Ti2 122.7(7) . . ?
C21 C25 C24 108.4(9) . . ?
C21 C25 C30 125.8(10) . . ?
C24 C25 C30 124.6(9) . . ?
C21 C25 Ti2 73.1(5) . . ?
C24 C25 Ti2 71.3(5) . . ?
C30 C25 Ti2 131.6(7) . . ?
C32 C31 C35 107.6(10) . . ?
C32 C31 C36 125.2(10) . . ?
C35 C31 C36 126.3(11) . . ?
C32 C31 Ti3 72.7(6) . . ?
C35 C31 Ti3 71.0(5) . . ?
C36 C31 Ti3 130.3(7) . . ?
C33 C32 C31 107.2(10) . . ?
C33 C32 C37 127.5(11) . . ?
C31 C32 C37 125.3(11) . . ?
C33 C32 Ti3 71.3(6) . . ?
C31 C32 Ti3 73.1(5) . . ?
C37 C32 Ti3 122.4(7) . . ?
C32 C33 C34 110.4(10) . . ?
C32 C33 C38 126.6(11) . . ?
C34 C33 C38 122.7(11) . . ?
C32 C33 Ti3 74.8(6) . . ?
C34 C33 Ti3 72.6(5) . . ?
C38 C33 Ti3 124.6(8) . . ?
C35 C34 C33 105.7(9) . . ?
C35 C34 C39 127.3(12) . . ?
C33 C34 C39 126.9(12) . . ?
C35 C34 Ti3 72.8(6) . . ?
C33 C34 Ti3 72.4(6) . . ?
C39 C34 Ti3 122.0(7) . . ?
C34 C35 C31 109.2(10) . . ?
C34 C35 C40 125.7(11) . . ?
C31 C35 C40 124.9(11) . . ?
C34 C35 Ti3 72.6(6) . . ?
C31 C35 Ti3 74.5(6) . . ?
C40 C35 Ti3 123.9(7) . . ?
O12 Al1 C52 113.1(4) . . ?
O12 Al1 C51 117.1(5) . . ?
C52 Al1 C51 117.9(5) . . ?
O12 Al1 Cl1 94.7(2) . . ?
C52 Al1 Cl1 104.8(4) . . ?
C51 Al1 Cl1 105.0(4) . . ?
O13 Al2 C61 114.2(4) . . ?
O13 Al2 C62 112.8(4) . . ?
C61 Al2 C62 119.2(5) . . ?
O13 Al2 Cl1 93.6(2) . . ?
C61 Al2 Cl1 106.0(4) . . ?
C62 Al2 Cl1 107.1(4) . . ?
C5 Al3 C4 119(4) . . ?
C5 Al3 C3 112(3) . . ?
C4 Al3 C3 111(2) . . ?
C5 Al3 Cl5 3(3) . . ?
C4 Al3 Cl5 116(2) . . ?
C3 Al3 Cl5 114.7(6) . . ?
C5 Al3 Cl4 114(3) . . ?
C4 Al3 Cl4 7(2) . . ?
C3 Al3 Cl4 117.9(6) . . ?
Cl5 Al3 Cl4 110.7(4) . . ?
C5 Al3 Cl2 100(3) . . ?
C4 Al3 Cl2 108(2) . . ?
C3 Al3 Cl2 105.7(5) . . ?
Cl5 Al3 Cl2 100.6(3) . . ?
Cl4 Al3 Cl2 105.0(3) . . ?
C6 Al4 C8 107.7(19) . . ?
C6 Al4 C7 121(4) . . ?
C8 Al4 C7 103(3) . . ?
C6 Al4 Cl7 118.2(19) . . ?
C8 Al4 Cl7 118.1(7) . . ?
C7 Al4 Cl7 17(3) . . ?
C6 Al4 Cl6 7(2) . . ?
C8 Al4 Cl6 114.6(8) . . ?
C7 Al4 Cl6 120(3) . . ?
Cl7 Al4 Cl6 114.3(5) . . ?
C6 Al4 Cl2 103(2) . . ?
C8 Al4 Cl2 106.2(5) . . ?
C7 Al4 Cl2 115(3) . . ?
Cl7 Al4 Cl2 101.8(3) . . ?
Cl6 Al4 Cl2 98.4(4) . . ?
Al2 Cl1 Al1 111.67(15) . . ?
Al3 Cl2 Al4 115.06(18) . . ?
Al1 O12 Ti1 124.8(4) . . ?
Al1 O12 Ti2 127.6(4) . . ?
Ti1 O12 Ti2 97.9(3) . . ?
Al2 O13 Ti3 122.9(4) . . ?
Al2 O13 Ti1 127.0(3) . . ?
Ti3 O13 Ti1 97.3(3) . . ?
Ti2 O23 Ti3 103.0(3) . . ?
O12 Ti1 O13 99.5(3) . . ?
O12 Ti1 C1 87.9(3) . . ?
O13 Ti1 C1 88.0(3) . . ?
O12 Ti1 C13 136.9(3) . . ?
O13 Ti1 C13 98.2(3) . . ?
C1 Ti1 C13 131.8(4) . . ?
O12 Ti1 C12 153.7(3) . . ?
O13 Ti1 C12 106.3(3) . . ?
C1 Ti1 C12 97.9(4) . . ?
C13 Ti1 C12 34.4(4) . . ?
O12 Ti1 C15 96.6(3) . . ?
O13 Ti1 C15 154.5(3) . . ?
C1 Ti1 C15 112.4(4) . . ?
C13 Ti1 C15 56.9(3) . . ?
C12 Ti1 C15 57.4(3) . . ?
O12 Ti1 C14 104.2(3) . . ?
O13 Ti1 C14 121.8(3) . . ?
C1 Ti1 C14 144.4(4) . . ?
C13 Ti1 C14 34.6(4) . . ?
C12 Ti1 C14 57.5(4) . . ?
C15 Ti1 C14 34.0(3) . . ?
O12 Ti1 C11 120.6(3) . . ?
O13 Ti1 C11 139.4(3) . . ?
C1 Ti1 C11 88.1(4) . . ?
C13 Ti1 C11 57.0(4) . . ?
C12 Ti1 C11 34.8(3) . . ?
C15 Ti1 C11 34.1(3) . . ?
C14 Ti1 C11 56.8(4) . . ?
O12 Ti1 Ti2 41.25(19) . . ?
O13 Ti1 Ti2 89.17(19) . . ?
C1 Ti1 Ti2 47.4(3) . . ?
C13 Ti1 Ti2 172.6(3) . . ?
C12 Ti1 Ti2 142.2(3) . . ?
C15 Ti1 Ti2 115.8(2) . . ?
C14 Ti1 Ti2 140.2(3) . . ?
C11 Ti1 Ti2 116.5(3) . . ?
O12 Ti1 Ti3 90.0(2) . . ?
O13 Ti1 Ti3 40.97(18) . . ?
C1 Ti1 Ti3 47.6(3) . . ?
C13 Ti1 Ti3 127.5(3) . . ?
C12 Ti1 Ti3 112.9(3) . . ?
C15 Ti1 Ti3 158.8(3) . . ?
C14 Ti1 Ti3 160.5(3) . . ?
C11 Ti1 Ti3 126.8(3) . . ?
Ti2 Ti1 Ti3 58.50(6) . . ?
O23 Ti2 O12 104.3(3) . . ?
O23 Ti2 C1 86.7(3) . . ?
O12 Ti2 C1 85.5(3) . . ?
O23 Ti2 C24 92.2(3) . . ?
O12 Ti2 C24 149.5(3) . . ?
C1 Ti2 C24 121.6(4) . . ?
O23 Ti2 C22 138.7(3) . . ?
O12 Ti2 C22 93.5(3) . . ?
C1 Ti2 C22 132.3(4) . . ?
C24 Ti2 C22 58.4(4) . . ?
O23 Ti2 C23 103.6(3) . . ?
O12 Ti2 C23 115.5(3) . . ?
C1 Ti2 C23 152.6(4) . . ?
C24 Ti2 C23 34.4(4) . . ?
C22 Ti2 C23 35.8(4) . . ?
O23 Ti2 C25 115.3(3) . . ?
O12 Ti2 C25 140.4(3) . . ?
C1 Ti2 C25 95.2(4) . . ?
C24 Ti2 C25 35.0(4) . . ?
C22 Ti2 C25 57.5(3) . . ?
C23 Ti2 C25 57.5(4) . . ?
O23 Ti2 C21 148.9(3) . . ?
O12 Ti2 C21 106.4(3) . . ?
C1 Ti2 C21 100.7(4) . . ?
C24 Ti2 C21 58.2(4) . . ?
C22 Ti2 C21 34.3(3) . . ?
C23 Ti2 C21 58.0(4) . . ?
C25 Ti2 C21 34.5(3) . . ?
O23 Ti2 Ti3 38.7(2) . . ?
O12 Ti2 Ti3 91.69(19) . . ?
C1 Ti2 Ti3 48.7(3) . . ?
C24 Ti2 Ti3 116.4(3) . . ?
C22 Ti2 Ti3 174.8(3) . . ?
C23 Ti2 Ti3 140.2(3) . . ?
C25 Ti2 Ti3 118.1(2) . . ?
C21 Ti2 Ti3 143.7(3) . . ?
O23 Ti2 Ti1 91.8(2) . . ?
O12 Ti2 Ti1 40.85(18) . . ?
C1 Ti2 Ti1 45.3(3) . . ?
C24 Ti2 Ti1 166.0(3) . . ?
C22 Ti2 Ti1 124.0(3) . . ?
C23 Ti2 Ti1 155.4(3) . . ?
C25 Ti2 Ti1 132.2(3) . . ?
C21 Ti2 Ti1 115.0(3) . . ?
Ti3 Ti2 Ti1 60.79(6) . . ?
O23 Ti3 O13 103.4(3) . . ?
O23 Ti3 C1 86.0(3) . . ?
O13 Ti3 C1 86.4(3) . . ?
O23 Ti3 C33 116.7(3) . . ?
O13 Ti3 C33 103.4(3) . . ?
C1 Ti3 C33 151.5(4) . . ?
O23 Ti3 C34 93.1(3) . . ?
O13 Ti3 C34 136.8(4) . . ?
C1 Ti3 C34 135.0(4) . . ?
C33 Ti3 C34 35.0(4) . . ?
O23 Ti3 C35 104.7(3) . . ?
O13 Ti3 C35 151.0(3) . . ?
C1 Ti3 C35 102.4(4) . . ?
C33 Ti3 C35 57.0(4) . . ?
C34 Ti3 C35 34.7(4) . . ?
O23 Ti3 C32 149.7(3) . . ?
O13 Ti3 C32 94.3(3) . . ?
C1 Ti3 C32 119.9(4) . . ?
C33 Ti3 C32 33.9(4) . . ?
C34 Ti3 C32 57.9(4) . . ?
C35 Ti3 C32 57.3(4) . . ?
O23 Ti3 C31 138.5(3) . . ?
O13 Ti3 C31 118.1(3) . . ?
C1 Ti3 C31 95.2(4) . . ?
C33 Ti3 C31 56.5(4) . . ?
C34 Ti3 C31 57.7(4) . . ?
C35 Ti3 C31 34.6(4) . . ?
C32 Ti3 C31 34.1(4) . . ?
O23 Ti3 Ti2 38.3(2) . . ?
O13 Ti3 Ti2 91.67(18) . . ?
C1 Ti3 Ti2 48.4(3) . . ?
C33 Ti3 Ti2 154.3(3) . . ?
C34 Ti3 Ti2 123.2(3) . . ?
C35 Ti3 Ti2 115.0(3) . . ?
C32 Ti3 Ti2 166.5(3) . . ?
C31 Ti3 Ti2 133.0(3) . . ?
O23 Ti3 Ti1 91.3(2) . . ?
O13 Ti3 Ti1 41.70(19) . . ?
C1 Ti3 Ti1 45.3(3) . . ?
C33 Ti3 Ti1 141.8(3) . . ?
C34 Ti3 Ti1 175.6(3) . . ?
C35 Ti3 Ti1 143.5(3) . . ?
C32 Ti3 Ti1 117.8(3) . . ?
C31 Ti3 Ti1 118.5(3) . . ?
Ti2 Ti3 Ti1 60.71(6) . . ?

loop_
_geom_bond_atom_site_label_1
_geom_bond_atom_site_label_2
_geom_bond_distance
_geom_bond_site_symmetry_2
_geom_bond_publ_flag
C1 C2 1.481(14) . ?
C1 Ti1 2.096(10) . ?
C1 Ti2 2.169(10) . ?
C1 Ti3 2.177(10) . ?
C3 Al3 1.953(12) . ?
C8 Al4 1.944(15) . ?
C11 C15 1.425(14) . ?
C11 C12 1.450(14) . ?
C11 C16 1.505(15) . ?
C11 Ti1 2.440(10) . ?
C12 C13 1.426(15) . ?
C12 C17 1.483(15) . ?
C12 Ti1 2.412(10) . ?
C13 C14 1.438(15) . ?
C13 C18 1.546(15) . ?
C13 Ti1 2.409(10) . ?
C14 C15 1.421(15) . ?
C14 C19 1.503(15) . ?
C14 Ti1 2.431(10) . ?
C15 C20 1.542(14) . ?
C15 Ti1 2.424(10) . ?
C21 C22 1.427(15) . ?
C21 C25 1.444(14) . ?
C21 C26 1.498(15) . ?
C21 Ti2 2.437(10) . ?
C22 C23 1.477(15) . ?
C22 C27 1.523(15) . ?
C22 Ti2 2.401(9) . ?
C23 C24 1.417(15) . ?
C23 C28 1.502(15) . ?
C23 Ti2 2.402(9) . ?
C24 C25 1.452(15) . ?
C24 C29 1.499(15) . ?
C24 Ti2 2.395(10) . ?
C25 C30 1.509(14) . ?
C25 Ti2 2.427(10) . ?
C31 C32 1.435(16) . ?
C31 C35 1.440(15) . ?
C31 C36 1.504(16) . ?
C31 Ti3 2.446(9) . ?
C32 C33 1.411(16) . ?
C32 C37 1.498(15) . ?
C32 Ti3 2.441(10) . ?
C33 C34 1.442(16) . ?
C33 C38 1.502(16) . ?
C33 Ti3 2.395(10) . ?
C34 C35 1.428(16) . ?
C34 C39 1.482(16) . ?
C34 Ti3 2.397(10) . ?
C35 C40 1.556(16) . ?
C35 Ti3 2.400(10) . ?
C51 Al1 1.965(12) . ?
C52 Al1 1.955(11) . ?
C61 Al2 1.948(11) . ?
C62 Al2 1.959(11) . ?
Al1 O12 1.842(7) . ?
Al1 Cl1 2.353(4) . ?
Al2 O13 1.840(7) . ?
Al2 Cl1 2.335(4) . ?
Al3 C5 1.90(9) . ?
Al3 C4 1.91(7) . ?
Al3 Cl5 2.095(10) . ?
Al3 Cl4 2.138(9) . ?
Al3 Cl2 2.350(5) . ?
Al4 C6 1.87(5) . ?
Al4 C7 2.00(10) . ?
Al4 Cl7 2.218(11) . ?
Al4 Cl6 2.226(14) . ?
Al4 Cl2 2.356(5) . ?
O12 Ti1 1.943(6) . ?
O12 Ti2 1.959(7) . ?
O13 Ti3 1.947(6) . ?
O13 Ti1 1.975(6) . ?
O23 Ti2 1.829(6) . ?
O23 Ti3 1.848(6) . ?
Ti1 Ti2 2.943(2) . ?
Ti1 Ti3 2.945(2) . ?
Ti2 Ti3 2.877(3) . ?
